data_7235322
loop_
_publ_author_name
'Lu, Yuhua'
'Bolokowicz, Andrew. J.'
'Reeb, Sarah A.'
'Wiseman, Joshua D.'
'Wheeler, Kraig A.'

_publ_section_title
;
 Chiral transmission to crystal photodimerizations of leucine--methionine
 quasiracemic assemblies
;
_journal_issue 16
_journal_name_full 'RSC Advances'
_journal_page_first 8125
_journal_paper_doi 10.1039/c3ra47270a
_journal_volume 4
_journal_year 2014
_chemical_formula_moiety 'C11 H11 N O6 S'
_chemical_formula_sum 'C11 H11 N O6 S'
_chemical_formula_weight 285.27
_space_group_crystal_system monoclinic
_space_group_IT_number 14
_space_group_name_Hall '-P 2yn'
_space_group_name_H-M_alt 'P 1 21/n 1'
_atom_sites_solution_hydrogens mixed
_audit_creation_method SHELXL-2013
_cell_angle_alpha 90
_cell_angle_beta 99.075(1)
_cell_angle_gamma 90
_cell_formula_units_Z 4
_cell_length_a 5.1963(1)
_cell_length_b 29.5944(6)
_cell_length_c 9.2515(2)
_cell_measurement_reflns_used 8069
_cell_measurement_temperature 100(2)
_cell_measurement_theta_max 67.229
_cell_measurement_theta_min 2.987
_cell_volume 1404.90(5)
_computing_cell_refinement APEX2
_computing_data_collection APEX2
_computing_data_reduction
;
SAINT (Bruker, 2010) and XPREP (Bruker, 2010)
;
_computing_molecular_graphics 'XSEED (Barbour, 2001)'
_computing_publication_material 'XSEED (Barbour, 2001)'
_computing_structure_refinement 'SHELXL-2013 (Sheldrick, 2013)'
_computing_structure_solution 'SHELXL-2013 (Sheldrick, 2013)'
_diffrn_ambient_temperature 100(2)
_diffrn_detector_area_resol_mean 8.33
_diffrn_measured_fraction_theta_full 0.996
_diffrn_measured_fraction_theta_max 0.996
_diffrn_measurement_device_type 'Bruker APEXII CCD'
_diffrn_measurement_method 'phi and omega scans'
_diffrn_radiation_monochromator graphite
_diffrn_radiation_source 'fine-focus sealed tube'
_diffrn_radiation_type CuK\a
_diffrn_radiation_wavelength 1.54178
_diffrn_reflns_av_R_equivalents 0.0506
_diffrn_reflns_av_unetI/netI 0.0217
_diffrn_reflns_Laue_measured_fraction_full 0.996
_diffrn_reflns_Laue_measured_fraction_max 0.996
_diffrn_reflns_limit_h_max 6
_diffrn_reflns_limit_h_min -6
_diffrn_reflns_limit_k_max 35
_diffrn_reflns_limit_k_min -35
_diffrn_reflns_limit_l_max 11
_diffrn_reflns_limit_l_min -11
_diffrn_reflns_number 30432
_diffrn_reflns_point_group_measured_fraction_full 0.996
_diffrn_reflns_point_group_measured_fraction_max 0.996
_diffrn_reflns_theta_full 67.679
_diffrn_reflns_theta_max 68.239
_diffrn_reflns_theta_min 2.986
_exptl_absorpt_coefficient_mu 2.267
_exptl_absorpt_correction_T_max 0.484
_exptl_absorpt_correction_T_min 0.439
_exptl_absorpt_correction_type multi-scan
_exptl_absorpt_process_details 'SADABS (Bruker, 2010)'
_exptl_crystal_colour colorless
_exptl_crystal_density_diffrn 1.349
_exptl_crystal_description 'transparent needle'
_exptl_crystal_F_000 592
_exptl_crystal_size_max 0.35
_exptl_crystal_size_mid 0.08
_exptl_crystal_size_min 0.07
_platon_squeeze_details
;
;
_refine_diff_density_max 1.139
_refine_diff_density_min -0.297
_refine_diff_density_rms 0.063
_refine_ls_extinction_method none
_refine_ls_goodness_of_fit_ref 1.073
_refine_ls_hydrogen_treatment mixed
_refine_ls_matrix_type full
_refine_ls_number_parameters 211
_refine_ls_number_reflns 2557
_refine_ls_number_restraints 10
_refine_ls_restrained_S_all 1.074
_refine_ls_R_factor_all 0.0490
_refine_ls_R_factor_gt 0.0446
_refine_ls_shift/su_max 0.014
_refine_ls_shift/su_mean 0.002
_refine_ls_structure_factor_coef Fsqd
_refine_ls_weighting_details 'w=1/[\s^2^(Fo^2^)+(0.0427P)^2^+2.3925P] where P=(Fo^2^+2Fc^2^)/3'
_refine_ls_weighting_scheme calc
_refine_ls_wR_factor_gt 0.1098
_refine_ls_wR_factor_ref 0.1123
_reflns_Friedel_coverage 0.000
_reflns_number_gt 2343
_reflns_number_total 2557
_reflns_threshold_expression 'I > 2\s(I)'
_cod_data_source_file c3ra47270a.cif
_cod_data_source_block kaw69
_cod_original_sg_symbol_H-M 'P 21/n'
_cod_database_code 7235322
_shelx_space_group_comment
;
The symmetry employed for this shelxl refinement is uniquely defined
by the following loop, which should always be used as a source of
symmetry information in preference to the above space-group names.
They are only intended as comments.
;
_shelx_estimated_absorpt_t_min 0.439
_shelx_estimated_absorpt_t_max 0.848
_shelxl_version_number 2013-4

loop_
_space_group_symop_operation_xyz
'x, y, z'
'-x+1/2, y+1/2, -z+1/2'
'-x, -y, -z'
'x-1/2, -y-1/2, z-1/2'

loop_
_atom_site_label
_atom_site_type_symbol
_atom_site_fract_x
_atom_site_fract_y
_atom_site_fract_z
_atom_site_U_iso_or_equiv
_atom_site_adp_type
_atom_site_occupancy
_atom_site_site_symmetry_order
_atom_site_calc_flag
_atom_site_refinement_flags_posn
_atom_site_refinement_flags_adp
_atom_site_refinement_flags_occupancy
_atom_site_disorder_assembly
_atom_site_disorder_group
S1 S 0.41722(10) 0.23671(2) 0.44781(6) 0.01420(17) Uani 1 1 d . . . . .
O1 O -0.7721(4) 0.02496(6) 0.3932(2) 0.0288(4) Uani 1 1 d D . . . .
H10 H -0.900(5) 0.0078(10) 0.393(4) 0.035 Uiso 1 1 d D U . . .
O2 O -0.8311(4) 0.03232(6) 0.6255(2) 0.0313(5) Uani 1 1 d . . . . .
O3 O 0.5748(3) 0.22836(6) 0.33700(18) 0.0191(4) Uani 1 1 d . . . . .
O4 O 0.5389(3) 0.24430(6) 0.59651(17) 0.0190(4) Uani 1 1 d . . . . .
O5 O 0.134(3) 0.3726(4) 0.3727(15) 0.054(3) Uani 0.5 1 d . . P A 1
O6 O -0.118(4) 0.3705(8) 0.537(3) 0.036(3) Uani 0.5 1 d D . P A 1
H1 H -0.167(15) 0.3986(14) 0.503(9) 0.043 Uiso 0.5 1 d D U P B 1
N1 N 0.2507(4) 0.28193(7) 0.3968(2) 0.0165(4) Uani 1 1 d D . . . .
H4 H 0.187(5) 0.2804(9) 0.307(2) 0.020 Uiso 1 1 d D U . . .
C1 C -0.7156(5) 0.04265(8) 0.5236(3) 0.0249(6) Uani 1 1 d . . . . .
C2 C -0.5053(5) 0.07657(8) 0.5429(3) 0.0250(6) Uani 1 1 d . . . . .
H2 H -0.4599 0.0905 0.6359 0.030 Uiso 1 1 calc R U . . .
C3 C -0.3766(5) 0.08850(8) 0.4356(3) 0.0230(5) Uani 1 1 d . . . . .
H3 H -0.4202 0.0731 0.3450 0.028 Uiso 1 1 calc R U . . .
C4 C -0.1729(5) 0.12332(8) 0.4443(3) 0.0199(5) Uani 1 1 d . . . . .
C5 C -0.0595(5) 0.13244(8) 0.3210(3) 0.0210(5) Uani 1 1 d . . . . .
H5 H -0.1091 0.1151 0.2347 0.025 Uiso 1 1 calc R U . . .
C6 C 0.1247(5) 0.16642(8) 0.3214(3) 0.0188(5) Uani 1 1 d . . . . .
H6 H 0.2001 0.1726 0.2364 0.023 Uiso 1 1 calc R U . . .
C7 C 0.1965(4) 0.19123(8) 0.4487(3) 0.0157(5) Uani 1 1 d . . . . .
C8 C 0.0908(5) 0.18240(8) 0.5745(3) 0.0185(5) Uani 1 1 d . . . . .
H8 H 0.1436 0.1995 0.6609 0.022 Uiso 1 1 calc R U . . .
C9 C -0.0926(5) 0.14836(8) 0.5725(3) 0.0211(5) Uani 1 1 d . . . . .
H9 H -0.1646 0.1419 0.6585 0.025 Uiso 1 1 calc R U . . .
C10 C 0.037(4) 0.3513(6) 0.458(3) 0.017(3) Uani 0.5 1 d . U P A 1
C11 C 0.0832(5) 0.30107(8) 0.4938(3) 0.0199(5) Uani 1 1 d . U . . .
H11A H 0.1670 0.2976 0.5970 0.024 Uiso 1 1 calc R U . A 1
H11B H -0.0853 0.2848 0.4808 0.024 Uiso 1 1 calc R U . A 1
O5A O 0.045(2) 0.3630(4) 0.3347(13) 0.047(3) Uani 0.5 1 d . . P A 2
O6A O -0.183(4) 0.3627(7) 0.516(3) 0.038(4) Uani 0.5 1 d D . P A 2
H1A H -0.247(16) 0.3903(16) 0.488(9) 0.046 Uiso 0.5 1 d D U P C 2
C10A C -0.016(5) 0.3458(6) 0.438(3) 0.017(3) Uani 0.5 1 d . U P A 2

loop_
_atom_site_aniso_label
_atom_site_aniso_U_11
_atom_site_aniso_U_22
_atom_site_aniso_U_33
_atom_site_aniso_U_23
_atom_site_aniso_U_13
_atom_site_aniso_U_12
S1 0.0134(3) 0.0166(3) 0.0121(3) 0.0010(2) 0.0007(2) -0.0020(2)
O1 0.0265(10) 0.0217(9) 0.0387(11) -0.0036(8) 0.0062(9) -0.0095(8)
O2 0.0301(10) 0.0256(10) 0.0405(12) -0.0067(8) 0.0133(9) -0.0103(8)
O3 0.0178(8) 0.0224(9) 0.0175(8) 0.0011(7) 0.0040(7) -0.0011(7)
O4 0.0178(8) 0.0240(9) 0.0141(8) 0.0010(6) -0.0010(7) -0.0038(7)
O5 0.096(9) 0.023(4) 0.054(7) 0.009(4) 0.046(6) 0.012(4)
O6 0.044(8) 0.041(7) 0.026(4) 0.001(4) 0.014(5) 0.021(5)
N1 0.0203(10) 0.0173(10) 0.0113(9) 0.0007(7) 0.0009(8) -0.0011(8)
C1 0.0215(13) 0.0158(12) 0.0381(15) -0.0021(11) 0.0071(12) 0.0009(10)
C2 0.0214(13) 0.0170(12) 0.0365(15) -0.0039(10) 0.0038(11) -0.0035(10)
C3 0.0226(13) 0.0146(11) 0.0307(14) -0.0004(10) 0.0007(11) -0.0012(10)
C4 0.0169(11) 0.0144(11) 0.0279(13) 0.0010(9) 0.0014(10) 0.0010(9)
C5 0.0229(13) 0.0165(11) 0.0219(12) -0.0021(9) -0.0017(10) 0.0004(9)
C6 0.0186(12) 0.0198(12) 0.0176(12) 0.0012(9) 0.0014(10) 0.0009(9)
C7 0.0117(11) 0.0151(11) 0.0197(12) 0.0018(9) 0.0006(9) 0.0009(8)
C8 0.0187(12) 0.0177(11) 0.0187(12) -0.0005(9) 0.0019(10) 0.0010(9)
C9 0.0205(12) 0.0195(12) 0.0247(13) 0.0020(10) 0.0077(10) 0.0001(10)
C10 0.015(8) 0.024(5) 0.009(6) -0.004(5) -0.006(5) 0.003(5)
C11 0.0190(12) 0.0216(12) 0.0204(12) 0.0007(9) 0.0066(10) -0.0014(9)
O5A 0.080(7) 0.032(5) 0.037(5) 0.018(4) 0.036(4) 0.032(4)
O6A 0.046(8) 0.032(6) 0.044(9) 0.014(5) 0.024(6) 0.018(5)
C10A 0.016(8) 0.019(4) 0.014(7) -0.008(4) -0.003(5) -0.008(4)

loop_
_atom_type_symbol
_atom_type_description
_atom_type_scat_dispersion_real
_atom_type_scat_dispersion_imag
_atom_type_scat_source
C C 0.0181 0.0091 'International Tables Vol C Tables 4.2.6.8 and 6.1.1.4'
H H 0.0000 0.0000 'International Tables Vol C Tables 4.2.6.8 and 6.1.1.4'
N N 0.0311 0.0180 'International Tables Vol C Tables 4.2.6.8 and 6.1.1.4'
O O 0.0492 0.0322 'International Tables Vol C Tables 4.2.6.8 and 6.1.1.4'
S S 0.3331 0.5567 'International Tables Vol C Tables 4.2.6.8 and 6.1.1.4'

loop_
_geom_angle_atom_site_label_1
_geom_angle_atom_site_label_2
_geom_angle_atom_site_label_3
_geom_angle
O3 S1 O4 119.83(10)
O3 S1 N1 105.84(10)
O4 S1 N1 106.44(10)
O3 S1 C7 108.46(10)
O4 S1 C7 107.59(10)
N1 S1 C7 108.20(10)
C1 O1 H10 108(2)
C10 O6 H1 112(6)
C11 N1 S1 118.92(16)
C11 N1 H4 117(2)
S1 N1 H4 110.4(19)
O2 C1 O1 122.8(2)
O2 C1 C2 121.1(2)
O1 C1 C2 116.1(2)
C3 C2 C1 122.8(3)
C3 C2 H2 118.6
C1 C2 H2 118.6
C2 C3 C4 126.1(2)
C2 C3 H3 117.0
C4 C3 H3 117.0
C5 C4 C9 118.9(2)
C5 C4 C3 119.1(2)
C9 C4 C3 122.0(2)
C6 C5 C4 121.3(2)
C6 C5 H5 119.4
C4 C5 H5 119.4
C7 C6 C5 118.6(2)
C7 C6 H6 120.7
C5 C6 H6 120.7
C6 C7 C8 121.5(2)
C6 C7 S1 119.10(18)
C8 C7 S1 119.32(18)
C9 C8 C7 119.2(2)
C9 C8 H8 120.4
C7 C8 H8 120.4
C8 C9 C4 120.4(2)
C8 C9 H9 119.8
C4 C9 H9 119.8
O5 C10 O6 121(2)
O5 C10 C11 126(2)
O6 C10 C11 113(2)
N1 C11 C10A 109.8(13)
N1 C11 C10 109.4(12)
N1 C11 H11A 109.8
C10 C11 H11A 109.8
N1 C11 H11B 109.8
C10 C11 H11B 109.8
H11A C11 H11B 108.3
C10A O6A H1A 115(6)
O5A C10A O6A 125(2)
O5A C10A C11 123(2)
O6A C10A C11 111(2)

loop_
_geom_bond_atom_site_label_1
_geom_bond_atom_site_label_2
_geom_bond_distance
S1 O3 1.4307(17)
S1 O4 1.4383(17)
S1 N1 1.623(2)
S1 C7 1.769(2)
O1 C1 1.305(3)
O1 H10 0.836(18)
O2 C1 1.234(3)
O5 C10 1.18(3)
O6 C10 1.30(4)
O6 H1 0.91(2)
N1 C11 1.459(3)
N1 H4 0.843(17)
C1 C2 1.474(3)
C2 C3 1.329(4)
C2 H2 0.9500
C3 C4 1.470(3)
C3 H3 0.9500
C4 C5 1.390(4)
C4 C9 1.405(4)
C5 C6 1.388(3)
C5 H5 0.9500
C6 C7 1.388(3)
C6 H6 0.9500
C7 C8 1.388(3)
C8 C9 1.385(3)
C8 H8 0.9500
C9 H9 0.9500
C10 C11 1.535(19)
C11 C10A 1.49(2)
C11 H11A 0.9900
C11 H11B 0.9900
O5A C10A 1.17(3)
O6A C10A 1.32(4)
O6A H1A 0.91(2)

loop_
_geom_torsion_atom_site_label_1
_geom_torsion_atom_site_label_2
_geom_torsion_atom_site_label_3
_geom_torsion_atom_site_label_4
_geom_torsion
O3 S1 N1 C11 -175.68(17)
O4 S1 N1 C11 -47.2(2)
C7 S1 N1 C11 68.2(2)
O2 C1 C2 C3 179.9(3)
O1 C1 C2 C3 -0.7(4)
C1 C2 C3 C4 177.2(2)
C2 C3 C4 C5 -178.9(3)
C2 C3 C4 C9 -0.2(4)
C9 C4 C5 C6 -1.8(4)
C3 C4 C5 C6 177.0(2)
C4 C5 C6 C7 0.5(4)
C5 C6 C7 C8 0.8(3)
C5 C6 C7 S1 -176.46(18)
O3 S1 C7 C6 -25.9(2)
O4 S1 C7 C6 -156.88(18)
N1 S1 C7 C6 88.5(2)
O3 S1 C7 C8 156.82(18)
O4 S1 C7 C8 25.8(2)
N1 S1 C7 C8 -88.8(2)
C6 C7 C8 C9 -0.7(4)
S1 C7 C8 C9 176.54(18)
C7 C8 C9 C4 -0.7(4)
C5 C4 C9 C8 1.9(4)
C3 C4 C9 C8 -176.8(2)
S1 N1 C11 C10A 170.9(7)
S1 N1 C11 C10 157.0(7)
O5 C10 C11 N1 -5(2)
O6 C10 C11 N1 177.9(12)
O5 C10 C11 C10A -99(11)
O6 C10 C11 C10A 84(11)
N1 C11 C10A O5A -3.4(18)
C10 C11 C10A O5A 87(11)
N1 C11 C10A O6A 175.3(11)
C10 C11 C10A O6A -94(11)

loop_
_platon_squeeze_void_nr
_platon_squeeze_void_average_x
_platon_squeeze_void_average_y
_platon_squeeze_void_average_z
_platon_squeeze_void_volume
_platon_squeeze_void_count_electrons
_platon_squeeze_void_content
1 -0.038 0.000 0.000 107 30 ' '
2 0.001 0.500 0.500 107 30 ' '
